data_4126188
loop_
_publ_author_name
'Han, Yuxi'
'Zhang, Sutao'
'He, Jianghua'
'Zhang, Yuetao'

_publ_section_title
;
 B(C6F5)3-Catalyzed (Convergent) Disproportionation Reaction of Indoles.
;
_journal_issue 21
_journal_name_full 'Journal of the American Chemical Society'
_journal_page_first 7399
_journal_page_last 7407
_journal_paper_doi 10.1021/jacs.7b03534
_journal_volume 139
_journal_year 2017
_chemical_formula_moiety 'C27 H23 N Si'
_chemical_formula_sum 'C27 H23 N Si'
_chemical_formula_weight 389.55
_chemical_name_systematic
; 
 ? 
;
_space_group_IT_number 14
_symmetry_cell_setting monoclinic
_symmetry_space_group_name_Hall '-P 2yn'
_symmetry_space_group_name_H-M 'P 1 21/n 1'
_atom_sites_solution_hydrogens geom
_atom_sites_solution_primary direct
_atom_sites_solution_secondary difmap
_audit_creation_method SHELXL-97
_cell_angle_alpha 90.00
_cell_angle_beta 98.083(5)
_cell_angle_gamma 90.00
_cell_formula_units_Z 4
_cell_length_a 9.845(2)
_cell_length_b 17.109(4)
_cell_length_c 12.769(3)
_cell_measurement_reflns_used 5680
_cell_measurement_temperature 296(2)
_cell_measurement_theta_max 28.34
_cell_measurement_theta_min 2.38
_cell_volume 2129.4(8)
_computing_cell_refinement 'Bruker SMART'
_computing_data_collection 'Bruker SMART'
_computing_data_reduction 'Bruker SMART'
_computing_molecular_graphics SHELXP-97
_computing_publication_material SHELXP-97
_computing_structure_refinement 'SHELXL-97 (Sheldrick, 2008)'
_computing_structure_solution 'SHELXS-97 (Sheldrick, 2008)'
_diffrn_ambient_temperature 296(2)
_diffrn_measured_fraction_theta_full 0.988
_diffrn_measured_fraction_theta_max 0.988
_diffrn_measurement_device_type 'Bruker APEX-II CCD'
_diffrn_measurement_method '\f and \w scans'
_diffrn_radiation_monochromator graphite
_diffrn_radiation_source 'fine-focus sealed tube'
_diffrn_radiation_type MoK\a
_diffrn_radiation_wavelength 0.71073
_diffrn_reflns_av_R_equivalents 0.0581
_diffrn_reflns_av_sigmaI/netI 0.0609
_diffrn_reflns_limit_h_max 13
_diffrn_reflns_limit_h_min -13
_diffrn_reflns_limit_k_max 22
_diffrn_reflns_limit_k_min -22
_diffrn_reflns_limit_l_max 9
_diffrn_reflns_limit_l_min -17
_diffrn_reflns_number 15026
_diffrn_reflns_theta_full 28.44
_diffrn_reflns_theta_max 28.44
_diffrn_reflns_theta_min 2.00
_exptl_absorpt_coefficient_mu 0.123
_exptl_absorpt_correction_type none
_exptl_crystal_colour colourless
_exptl_crystal_density_diffrn 1.215
_exptl_crystal_density_method 'not measured'
_exptl_crystal_description blcok
_exptl_crystal_F_000 824
_exptl_crystal_size_max 0.26
_exptl_crystal_size_mid 0.19
_exptl_crystal_size_min 0.14
_refine_diff_density_max 0.990
_refine_diff_density_min -0.532
_refine_diff_density_rms 0.090
_refine_ls_extinction_method none
_refine_ls_goodness_of_fit_ref 1.093
_refine_ls_hydrogen_treatment mixed
_refine_ls_matrix_type full
_refine_ls_number_parameters 263
_refine_ls_number_reflns 5307
_refine_ls_number_restraints 0
_refine_ls_restrained_S_all 1.093
_refine_ls_R_factor_all 0.0797
_refine_ls_R_factor_gt 0.0590
_refine_ls_shift/su_max 0.000
_refine_ls_shift/su_mean 0.000
_refine_ls_structure_factor_coef Fsqd
_refine_ls_weighting_details 'calc w=1/[\s^2^(Fo^2^)+(0.1000P)^2^+0.4622P] where P=(Fo^2^+2Fc^2^)/3'
_refine_ls_weighting_scheme calc
_refine_ls_wR_factor_gt 0.1582
_refine_ls_wR_factor_ref 0.1735
_reflns_number_gt 4063
_reflns_number_total 5307
_reflns_threshold_expression >2sigma(I)
_cod_data_source_file ja7b03534_si_002.cif
_cod_data_source_block 4ab
_cod_depositor_comments
;
The following automatic conversions were performed:

'_symmetry_cell_setting' value 'Monoclinic' changed to 'monoclinic'
according to
/home/data/users/saulius/crontab/automatic-downloads/current/ACS/lib/dictionaries/cif_core.dic
dictionary named 'cif_core.dic' version 2.4.2 from 2011-04-26.

Automatic conversion script
Id: cif_fix_values 4973 2017-02-22 13:04:09Z antanas 
;
_cod_original_cell_volume 2129.4(9)
_cod_original_sg_symbol_H-M 'P2(1)/n  '
_cod_database_code 4126188

loop_
_symmetry_equiv_pos_as_xyz
'x, y, z'
'-x+1/2, y+1/2, -z+1/2'
'-x, -y, -z'
'x-1/2, -y-1/2, z-1/2'

loop_
_atom_site_label
_atom_site_type_symbol
_atom_site_fract_x
_atom_site_fract_y
_atom_site_fract_z
_atom_site_U_iso_or_equiv
_atom_site_adp_type
_atom_site_occupancy
_atom_site_symmetry_multiplicity
_atom_site_calc_flag
_atom_site_refinement_flags
C1 C 0.6031(2) 0.35775(14) 0.16547(19) 0.0308(5) Uani 1 1 d .
H1A H 0.6301 0.3402 0.2368 0.046 Uiso 1 1 calc R
H1B H 0.6100 0.4137 0.1628 0.046 Uiso 1 1 calc R
H1C H 0.6622 0.3349 0.1202 0.046 Uiso 1 1 calc R
C2 C 0.38256(19) 0.28829(11) 0.18512(16) 0.0196(4) Uani 1 1 d .
H2 H 0.4122 0.2673 0.2516 0.023 Uiso 1 1 calc R
C3 C 0.25360(19) 0.27710(10) 0.12982(15) 0.0167(4) Uani 1 1 d .
C4 C 0.1595(2) 0.32852(11) -0.05995(16) 0.0198(4) Uani 1 1 d .
H4 H 0.0729 0.3059 -0.0648 0.024 Uiso 1 1 calc R
C5 C 0.1963(2) 0.37192(11) -0.14289(16) 0.0226(4) Uani 1 1 d .
H5 H 0.1340 0.3775 -0.2043 0.027 Uiso 1 1 calc R
C6 C 0.3254(2) 0.40773(11) -0.13646(17) 0.0240(4) Uani 1 1 d .
H6 H 0.3462 0.4374 -0.1931 0.029 Uiso 1 1 calc R
C7 C 0.4222(2) 0.39976(11) -0.04774(16) 0.0206(4) Uani 1 1 d .
H7 H 0.5078 0.4235 -0.0432 0.025 Uiso 1 1 calc R
C8 C 0.25513(19) 0.31909(10) 0.03182(15) 0.0165(4) Uani 1 1 d .
C9 C 0.38582(19) 0.35444(10) 0.03488(15) 0.0167(4) Uani 1 1 d .
C10 C -0.01598(19) 0.18144(11) 0.08694(15) 0.0167(4) Uani 1 1 d .
C11 C 0.0241(2) 0.14314(12) -0.00008(17) 0.0240(4) Uani 1 1 d .
H11 H 0.1146 0.1470 -0.0128 0.029 Uiso 1 1 calc R
C12 C -0.0693(3) 0.09915(13) -0.06856(18) 0.0309(5) Uani 1 1 d .
H12 H -0.0409 0.0744 -0.1266 0.037 Uiso 1 1 calc R
C13 C -0.2035(2) 0.09230(13) -0.05017(19) 0.0335(6) Uani 1 1 d .
H13 H -0.2653 0.0624 -0.0952 0.040 Uiso 1 1 calc R
C14 C -0.2460(2) 0.13004(13) 0.03535(19) 0.0301(5) Uani 1 1 d .
H14 H -0.3366 0.1259 0.0476 0.036 Uiso 1 1 calc R
C15 C -0.1529(2) 0.17433(12) 0.10313(16) 0.0217(4) Uani 1 1 d .
H15 H -0.1825 0.1997 0.1603 0.026 Uiso 1 1 calc R
C16 C 0.18328(18) 0.15488(10) 0.28594(15) 0.0155(4) Uani 1 1 d .
C17 C 0.16774(19) 0.07506(11) 0.26180(16) 0.0188(4) Uani 1 1 d .
H17 H 0.1196 0.0601 0.1970 0.023 Uiso 1 1 calc R
C18 C 0.2228(2) 0.01786(11) 0.33284(17) 0.0229(4) Uani 1 1 d .
H18 H 0.2104 -0.0347 0.3157 0.028 Uiso 1 1 calc R
C19 C 0.2960(2) 0.03929(12) 0.42901(17) 0.0229(4) Uani 1 1 d .
H19 H 0.3337 0.0012 0.4764 0.027 Uiso 1 1 calc R
C20 C 0.31286(19) 0.11751(12) 0.45447(16) 0.0208(4) Uani 1 1 d .
H20 H 0.3620 0.1319 0.5192 0.025 Uiso 1 1 calc R
C21 C 0.25691(19) 0.17506(11) 0.38397(15) 0.0181(4) Uani 1 1 d .
H21 H 0.2687 0.2275 0.4023 0.022 Uiso 1 1 calc R
C22 C 0.02222(18) 0.30856(11) 0.25867(15) 0.0171(4) Uani 1 1 d .
C23 C 0.0148(2) 0.38577(11) 0.22161(17) 0.0234(4) Uani 1 1 d .
H23 H 0.0533 0.3984 0.1613 0.028 Uiso 1 1 calc R
C24 C -0.0490(2) 0.44373(13) 0.2731(2) 0.0321(5) Uani 1 1 d .
H24 H -0.0531 0.4945 0.2469 0.039 Uiso 1 1 calc R
C25 C -0.1062(2) 0.42631(13) 0.3629(2) 0.0340(6) Uani 1 1 d .
H25 H -0.1484 0.4654 0.3974 0.041 Uiso 1 1 calc R
C26 C -0.1007(2) 0.35035(13) 0.40167(19) 0.0281(5) Uani 1 1 d .
H26 H -0.1389 0.3383 0.4623 0.034 Uiso 1 1 calc R
C27 C -0.03760(19) 0.29239(11) 0.34930(16) 0.0205(4) Uani 1 1 d .
H27 H -0.0351 0.2415 0.3752 0.025 Uiso 1 1 calc R
N1 N 0.46188(16) 0.33426(10) 0.13007(13) 0.0198(4) Uani 1 1 d .
Si1 Si 0.11115(5) 0.23120(3) 0.18843(4) 0.01440(15) Uani 1 1 d .

loop_
_atom_site_aniso_label
_atom_site_aniso_U_11
_atom_site_aniso_U_22
_atom_site_aniso_U_33
_atom_site_aniso_U_23
_atom_site_aniso_U_13
_atom_site_aniso_U_12
C1 0.0175(10) 0.0448(13) 0.0281(12) 0.0017(10) -0.0040(9) -0.0087(9)
C2 0.0166(9) 0.0260(9) 0.0152(10) 0.0001(7) -0.0011(7) -0.0021(7)
C3 0.0151(8) 0.0216(9) 0.0127(9) -0.0005(7) -0.0004(7) -0.0023(7)
C4 0.0171(9) 0.0227(9) 0.0187(10) -0.0005(7) -0.0001(7) 0.0010(7)
C5 0.0262(10) 0.0241(9) 0.0158(10) 0.0019(7) -0.0026(8) 0.0054(8)
C6 0.0322(11) 0.0206(9) 0.0204(11) 0.0034(8) 0.0082(8) 0.0033(8)
C7 0.0219(10) 0.0197(9) 0.0218(11) -0.0022(7) 0.0083(8) -0.0021(7)
C8 0.0163(9) 0.0176(8) 0.0154(9) -0.0001(7) 0.0012(7) 0.0001(7)
C9 0.0160(8) 0.0194(9) 0.0147(9) -0.0035(7) 0.0020(7) 0.0004(7)
C10 0.0154(9) 0.0192(9) 0.0137(9) 0.0036(7) -0.0044(7) -0.0025(7)
C11 0.0246(10) 0.0271(10) 0.0189(11) -0.0017(8) -0.0013(8) -0.0047(8)
C12 0.0436(13) 0.0288(11) 0.0175(11) -0.0036(8) -0.0056(9) -0.0077(10)
C13 0.0375(13) 0.0309(11) 0.0257(12) 0.0063(9) -0.0176(10) -0.0147(10)
C14 0.0207(10) 0.0345(11) 0.0311(13) 0.0099(9) -0.0103(9) -0.0072(9)
C15 0.0170(9) 0.0275(10) 0.0189(10) 0.0051(8) -0.0039(8) -0.0028(8)
C16 0.0108(8) 0.0207(9) 0.0145(9) 0.0005(7) 0.0001(7) 0.0002(7)
C17 0.0183(9) 0.0222(9) 0.0153(10) -0.0001(7) 0.0001(7) 0.0002(7)
C18 0.0243(10) 0.0194(9) 0.0251(11) 0.0028(7) 0.0033(8) 0.0027(8)
C19 0.0172(9) 0.0290(10) 0.0218(11) 0.0093(8) 0.0012(8) 0.0068(8)
C20 0.0127(8) 0.0338(11) 0.0147(10) 0.0032(8) -0.0028(7) 0.0008(7)
C21 0.0153(8) 0.0232(9) 0.0147(10) 0.0001(7) -0.0023(7) -0.0020(7)
C22 0.0124(8) 0.0181(8) 0.0188(10) -0.0006(7) -0.0049(7) -0.0008(7)
C23 0.0205(9) 0.0224(10) 0.0239(11) 0.0040(8) -0.0088(8) -0.0007(8)
C24 0.0299(12) 0.0207(10) 0.0415(15) 0.0016(9) -0.0094(10) 0.0060(8)
C25 0.0229(11) 0.0293(11) 0.0478(16) -0.0138(10) -0.0023(10) 0.0083(9)
C26 0.0175(10) 0.0371(12) 0.0294(12) -0.0092(9) 0.0025(8) -0.0008(8)
C27 0.0160(9) 0.0219(9) 0.0234(11) -0.0003(8) 0.0016(7) -0.0016(7)
N1 0.0136(8) 0.0274(8) 0.0173(9) -0.0013(6) -0.0015(6) -0.0036(6)
Si1 0.0126(3) 0.0181(3) 0.0112(3) 0.00055(17) -0.00270(18) -0.00169(18)

loop_
_atom_type_symbol
_atom_type_description
_atom_type_scat_dispersion_real
_atom_type_scat_dispersion_imag
_atom_type_scat_source
C C 0.0033 0.0016 'International Tables Vol C Tables 4.2.6.8 and 6.1.1.4'
H H 0.0000 0.0000 'International Tables Vol C Tables 4.2.6.8 and 6.1.1.4'
N N 0.0061 0.0033 'International Tables Vol C Tables 4.2.6.8 and 6.1.1.4'
Si Si 0.0817 0.0704 'International Tables Vol C Tables 4.2.6.8 and 6.1.1.4'

loop_
_geom_angle_atom_site_label_1
_geom_angle_atom_site_label_2
_geom_angle_atom_site_label_3
_geom_angle
N1 C2 C3 111.58(17)
C2 C3 C8 104.71(17)
C2 C3 Si1 123.17(15)
C8 C3 Si1 131.35(14)
C5 C4 C8 118.93(18)
C4 C5 C6 121.48(19)
C7 C6 C5 121.34(19)
C6 C7 C9 117.00(18)
C4 C8 C9 118.23(18)
C4 C8 C3 133.79(18)
C9 C8 C3 107.95(16)
N1 C9 C7 129.80(18)
N1 C9 C8 107.21(16)
C7 C9 C8 123.00(18)
C11 C10 C15 117.63(17)
C11 C10 Si1 121.90(15)
C15 C10 Si1 120.09(15)
C10 C11 C12 121.2(2)
C13 C12 C11 120.1(2)
C12 C13 C14 119.9(2)
C13 C14 C15 119.9(2)
C14 C15 C10 121.3(2)
C21 C16 C17 117.62(17)
C21 C16 Si1 121.53(14)
C17 C16 Si1 120.84(14)
C18 C17 C16 121.37(18)
C19 C18 C17 119.94(18)
C20 C19 C18 119.73(18)
C19 C20 C21 120.58(19)
C20 C21 C16 120.76(18)
C27 C22 C23 117.25(18)
C27 C22 Si1 122.24(14)
C23 C22 Si1 120.50(16)
C24 C23 C22 121.3(2)
C25 C24 C23 120.3(2)
C24 C25 C26 119.9(2)
C25 C26 C27 119.6(2)
C26 C27 C22 121.71(19)
C2 N1 C9 108.54(15)
C2 N1 C1 125.96(17)
C9 N1 C1 125.50(17)
C3 Si1 C16 109.02(8)
C3 Si1 C10 112.49(9)
C16 Si1 C10 107.26(8)
C3 Si1 C22 108.86(8)
C16 Si1 C22 109.36(9)
C10 Si1 C22 109.79(8)

loop_
_geom_bond_atom_site_label_1
_geom_bond_atom_site_label_2
_geom_bond_distance
C1 N1 1.457(2)
C2 N1 1.370(2)
C2 C3 1.377(2)
C3 C8 1.445(3)
C3 Si1 1.854(2)
C4 C5 1.383(3)
C4 C8 1.405(3)
C5 C6 1.403(3)
C6 C7 1.381(3)
C7 C9 1.396(3)
C8 C9 1.417(3)
C9 N1 1.379(2)
C10 C11 1.394(3)
C10 C15 1.398(3)
C10 Si1 1.8747(19)
C11 C12 1.396(3)
C12 C13 1.379(4)
C13 C14 1.383(4)
C14 C15 1.393(3)
C16 C21 1.399(3)
C16 C17 1.404(3)
C16 Si1 1.8737(19)
C17 C18 1.391(3)
C18 C19 1.383(3)
C19 C20 1.382(3)
C20 C21 1.394(3)
C22 C27 1.398(3)
C22 C23 1.402(3)
C22 Si1 1.882(2)
C23 C24 1.387(3)
C24 C25 1.380(4)
C25 C26 1.389(3)
C26 C27 1.390(3)
